data_7055065
loop_
_publ_author_name
'Panini, Piyush'
'Chopra, Deepak'

_publ_section_title
;
 Experimental and computational insights into the nature of weak
 intermolecular interactions in trifluoromethyl-substituted isomeric
 crystalline N-methyl-N-phenylbenzamides
;
_journal_issue 11
_journal_name_full 'New J. Chem.'
_journal_page_first 8720
_journal_paper_doi 10.1039/C5NJ01670C
_journal_volume 39
_journal_year 2015
_chemical_formula_moiety 'C16 H11 F6 N O'
_chemical_formula_sum 'C16 H11 F6 N O'
_chemical_formula_weight 347.26
_space_group_IT_number 14
_symmetry_cell_setting monoclinic
_symmetry_Int_Tables_number 14
_symmetry_space_group_name_Hall '-P 2ybc'
_symmetry_space_group_name_H-M 'P 1 21/c 1'
_atom_sites_solution_hydrogens geom
_atom_sites_solution_primary direct
_atom_sites_solution_secondary difmap
_audit_creation_method SHELXL-13
_audit_update_record
;
2014-09-23 deposited with the CCDC.
2015-08-18 downloaded from the CCDC.
;
_cell_angle_alpha 90.00
_cell_angle_beta 101.946(4)
_cell_angle_gamma 90.00
_cell_formula_units_Z 4
_cell_length_a 9.0978(7)
_cell_length_b 22.1735(15)
_cell_length_c 7.9449(5)
_cell_measurement_reflns_used 3184
_cell_measurement_temperature 297(2)
_cell_measurement_theta_max 26.31
_cell_measurement_theta_min 2.77
_cell_volume 1568.02(19)
_computing_structure_refinement 'SHELXL-97 (Sheldrick, 1997)'
_computing_structure_solution 'SHELXS-97 (Sheldrick, 1990)'
_diffrn_ambient_temperature 297(2)
_diffrn_measured_fraction_theta_full 1.000
_diffrn_measured_fraction_theta_max 1.000
_diffrn_radiation_monochromator graphite
_diffrn_radiation_source 'fine-focus sealed tube'
_diffrn_radiation_type MoK\a
_diffrn_radiation_wavelength 0.71073
_diffrn_reflns_av_R_equivalents 0.0368
_diffrn_reflns_av_sigmaI/netI 0.0231
_diffrn_reflns_limit_h_max 9
_diffrn_reflns_limit_h_min -10
_diffrn_reflns_limit_k_max 26
_diffrn_reflns_limit_k_min -22
_diffrn_reflns_limit_l_max 9
_diffrn_reflns_limit_l_min -9
_diffrn_reflns_number 13654
_diffrn_reflns_theta_full 25.00
_diffrn_reflns_theta_max 25.00
_diffrn_reflns_theta_min 1.84
_exptl_absorpt_coefficient_mu 0.141
_exptl_absorpt_correction_T_max 0.9792
_exptl_absorpt_correction_T_min 0.9550
_exptl_absorpt_correction_type multi-scan
_exptl_absorpt_process_details SADABS
_exptl_crystal_colour COLOURLESS
_exptl_crystal_density_diffrn 1.471
_exptl_crystal_density_method 'not measured'
_exptl_crystal_description PLATE
_exptl_crystal_F_000 704
_exptl_crystal_size_max 0.33
_exptl_crystal_size_mid 0.24
_exptl_crystal_size_min 0.15
_refine_diff_density_max 0.363
_refine_diff_density_min -0.222
_refine_diff_density_rms 0.036
_refine_ls_extinction_coef 0.051(4)
_refine_ls_extinction_expression Fc^*^=kFc[1+0.001xFc^2^\l^3^/sin(2\q)]^-1/4^
_refine_ls_extinction_method SHELXL
_refine_ls_goodness_of_fit_ref 1.066
_refine_ls_hydrogen_treatment constr
_refine_ls_matrix_type full
_refine_ls_number_parameters 247
_refine_ls_number_reflns 2767
_refine_ls_number_restraints 0
_refine_ls_restrained_S_all 1.066
_refine_ls_R_factor_all 0.0637
_refine_ls_R_factor_gt 0.0482
_refine_ls_shift/su_max 0.000
_refine_ls_shift/su_mean 0.000
_refine_ls_structure_factor_coef Fsqd
_refine_ls_weighting_details 'calc w=1/[\s^2^(Fo^2^)+(0.0634P)^2^+0.4580P] where P=(Fo^2^+2Fc^2^)/3'
_refine_ls_weighting_scheme calc
_refine_ls_wR_factor_gt 0.1285
_refine_ls_wR_factor_ref 0.1388
_reflns_number_gt 2117
_reflns_number_total 2767
_reflns_threshold_expression >2sigma(I)
_cod_data_source_file c5nj01670c2.cif
_cod_data_source_block NM12
_cod_depositor_comments
;
The following automatic conversions were performed:

'_symmetry_cell_setting' value 'Monoclinic' changed to 'monoclinic'
according to
/usr/data/users/saulius/crontab/automatic-downloads/rss-feeds/RSC/lib/dictionaries/cif_core.dic
dictionary named 'cif_core.dic' version 2.4.2 from 2011-04-26.

Automatic conversion script
Id: cif_fix_values 3271 2015-04-21 07:52:19Z andrius 

 Adding full bibliography for 7055061--7055069.cif.

The following automatic conversions were performed:

data name '_iucr_refine_instruction_details' was replaced with
'_iucr_refine_instructions_details' as specified in the replacement
file 'data/replacement-values/replacement_tags.lst'.

Automatic conversion script
Id: cif_correct_tags 9268 2022-04-12 08:56:07Z antanas 
;
_cod_original_sg_symbol_H-M 'P 21/c'
_cod_database_code 7055065

loop_
_symmetry_equiv_pos_as_xyz
'x, y, z'
'-x, y+1/2, -z+1/2'
'-x, -y, -z'
'x, -y-1/2, z-1/2'

loop_
_atom_site_label
_atom_site_type_symbol
_atom_site_fract_x
_atom_site_fract_y
_atom_site_fract_z
_atom_site_U_iso_or_equiv
_atom_site_adp_type
_atom_site_occupancy
_atom_site_symmetry_multiplicity
_atom_site_calc_flag
_atom_site_refinement_flags
_atom_site_disorder_assembly
_atom_site_disorder_group
F1 F 1.2266(3) 1.02422(8) 0.3365(2) 0.1420(9) Uani 1 1 d . . .
F2 F 1.09903(19) 0.95574(8) 0.41593(18) 0.0969(6) Uani 1 1 d . . .
F3 F 1.3307(2) 0.94338(11) 0.4417(2) 0.1311(8) Uani 1 1 d . . .
F4A F 0.5500(15) 0.8791(5) -0.2700(9) 0.167(3) Uani 0.531(13) 1 d P A -1
F5A F 0.536(2) 0.7898(8) -0.2006(9) 0.212(7) Uani 0.531(13) 1 d P A -1
F6A F 0.7214(12) 0.8196(7) -0.2701(14) 0.153(5) Uani 0.531(13) 1 d P A -1
F4B F 0.700(2) 0.8494(9) -0.2839(15) 0.183(9) Uani 0.469(13) 1 d P A -2
F6B F 0.4795(8) 0.8371(7) -0.2274(13) 0.142(6) Uani 0.469(13) 1 d P A -2
F5B F 0.6274(12) 0.7670(4) -0.1935(11) 0.140(4) Uani 0.469(13) 1 d P A -2
N1 N 1.16325(18) 0.83598(7) 0.2715(2) 0.0558(5) Uani 1 1 d . . .
O1 O 1.05170(19) 0.79096(7) 0.4661(2) 0.0773(5) Uani 1 1 d . . .
C1 C 0.8909(2) 0.84509(8) 0.2467(3) 0.0514(5) Uani 1 1 d . . .
C2 C 0.8049(3) 0.87858(10) 0.3374(3) 0.0673(6) Uani 1 1 d . . .
H2 H 0.8436 0.8884 0.4519 0.081 Uiso 1 1 calc R . .
C3 C 0.6633(3) 0.89752(12) 0.2604(4) 0.0814(8) Uani 1 1 d . . .
H3 H 0.6073 0.9205 0.3223 0.098 Uiso 1 1 calc R . .
C4 C 0.6041(3) 0.88263(12) 0.0927(4) 0.0784(7) Uani 1 1 d . . .
H4 H 0.5086 0.8959 0.0402 0.094 Uiso 1 1 calc R . .
C5 C 0.6868(2) 0.84780(11) 0.0017(3) 0.0657(6) Uani 1 1 d . A .
C6 C 0.8302(2) 0.82908(10) 0.0784(3) 0.0575(5) Uani 1 1 d . . .
H6 H 0.8858 0.8058 0.0168 0.069 Uiso 1 1 calc R . .
C7 C 1.1641(2) 0.87709(8) 0.1324(2) 0.0463(5) Uani 1 1 d . . .
C8 C 1.1877(2) 0.93878(9) 0.1611(2) 0.0510(5) Uani 1 1 d . . .
C9 C 1.1933(3) 0.97574(10) 0.0228(3) 0.0694(6) Uani 1 1 d . . .
H9 H 1.2080 1.0170 0.0405 0.083 Uiso 1 1 calc R . .
C10 C 1.1775(3) 0.95272(13) -0.1408(3) 0.0769(7) Uani 1 1 d . . .
H10 H 1.1807 0.9783 -0.2327 0.092 Uiso 1 1 calc R . .
C11 C 1.1574(3) 0.89254(12) -0.1680(3) 0.0715(7) Uani 1 1 d . . .
H11 H 1.1479 0.8769 -0.2782 0.086 Uiso 1 1 calc R . .
C12 C 1.1510(2) 0.85484(10) -0.0325(3) 0.0600(6) Uani 1 1 d . . .
H12 H 1.1376 0.8137 -0.0521 0.072 Uiso 1 1 calc R . .
C13 C 1.0414(2) 0.82216(9) 0.3367(3) 0.0535(5) Uani 1 1 d . . .
C14 C 1.3062(3) 0.80568(13) 0.3421(4) 0.0920(9) Uani 1 1 d . . .
H14A H 1.3287 0.8096 0.4651 0.138 Uiso 1 1 calc R . .
H14B H 1.3849 0.8239 0.2958 0.138 Uiso 1 1 calc R . .
H14C H 1.2984 0.7637 0.3115 0.138 Uiso 1 1 calc R . .
C15 C 1.2119(3) 0.96509(11) 0.3368(3) 0.0689(6) Uani 1 1 d . . .
C16 C 0.6233(4) 0.83016(19) -0.1798(4) 0.0970(10) Uani 1 1 d . . .

loop_
_atom_site_aniso_label
_atom_site_aniso_U_11
_atom_site_aniso_U_22
_atom_site_aniso_U_33
_atom_site_aniso_U_23
_atom_site_aniso_U_13
_atom_site_aniso_U_12
F1 0.253(3) 0.0759(11) 0.1111(14) -0.0414(10) 0.0703(15) -0.0503(13)
F2 0.1110(12) 0.1183(13) 0.0717(9) -0.0272(8) 0.0427(9) -0.0117(10)
F3 0.1023(13) 0.194(2) 0.0807(11) -0.0458(12) -0.0190(9) 0.0247(13)
F4A 0.147(6) 0.201(7) 0.124(4) 0.047(4) -0.039(4) -0.008(6)
F5A 0.222(14) 0.258(12) 0.131(4) 0.015(8) -0.024(8) -0.192(10)
F6A 0.120(6) 0.252(13) 0.079(5) -0.044(6) 0.000(4) -0.021(7)
F4B 0.230(18) 0.256(16) 0.067(3) 0.001(6) 0.045(7) -0.152(14)
F6B 0.078(4) 0.212(12) 0.116(5) -0.041(6) -0.027(3) 0.030(6)
F5B 0.140(6) 0.121(5) 0.138(5) -0.070(4) -0.022(5) 0.007(5)
N1 0.0494(9) 0.0514(10) 0.0675(11) 0.0146(8) 0.0146(8) 0.0064(7)
O1 0.0849(11) 0.0747(11) 0.0766(11) 0.0275(9) 0.0270(9) 0.0071(8)
C1 0.0508(11) 0.0481(11) 0.0598(12) 0.0019(9) 0.0219(9) -0.0034(8)
C2 0.0617(14) 0.0731(15) 0.0729(14) -0.0108(11) 0.0273(11) -0.0022(11)
C3 0.0580(14) 0.0902(18) 0.103(2) -0.0152(15) 0.0334(14) 0.0053(12)
C4 0.0455(12) 0.0832(17) 0.107(2) 0.0074(15) 0.0180(13) 0.0004(11)
C5 0.0515(12) 0.0743(15) 0.0718(15) 0.0014(11) 0.0140(11) -0.0137(11)
C6 0.0521(12) 0.0610(12) 0.0631(13) -0.0037(10) 0.0207(10) -0.0045(9)
C7 0.0415(10) 0.0475(11) 0.0518(11) 0.0029(8) 0.0141(8) 0.0023(8)
C8 0.0563(11) 0.0483(11) 0.0504(11) -0.0013(8) 0.0161(9) -0.0013(9)
C9 0.0904(17) 0.0508(12) 0.0725(15) 0.0081(11) 0.0291(13) -0.0017(11)
C10 0.0950(18) 0.0829(18) 0.0563(14) 0.0152(12) 0.0236(12) 0.0018(14)
C11 0.0736(15) 0.0929(19) 0.0507(12) -0.0094(12) 0.0189(11) -0.0039(13)
C12 0.0584(12) 0.0574(12) 0.0674(14) -0.0147(10) 0.0204(10) -0.0032(9)
C13 0.0620(12) 0.0446(11) 0.0565(12) 0.0041(9) 0.0182(10) 0.0016(9)
C14 0.0618(15) 0.0920(19) 0.122(2) 0.0482(17) 0.0191(14) 0.0237(13)
C15 0.0811(16) 0.0652(15) 0.0628(14) -0.0113(11) 0.0202(13) -0.0117(12)
C16 0.0707(19) 0.132(3) 0.084(2) -0.003(2) 0.0074(17) -0.020(2)

loop_
_atom_type_symbol
_atom_type_description
_atom_type_scat_dispersion_real
_atom_type_scat_dispersion_imag
_atom_type_scat_source
C C 0.0033 0.0016 'International Tables Vol C Tables 4.2.6.8 and 6.1.1.4'
H H 0.0000 0.0000 'International Tables Vol C Tables 4.2.6.8 and 6.1.1.4'
N N 0.0061 0.0033 'International Tables Vol C Tables 4.2.6.8 and 6.1.1.4'
O O 0.0106 0.0060 'International Tables Vol C Tables 4.2.6.8 and 6.1.1.4'
F F 0.0171 0.0103 'International Tables Vol C Tables 4.2.6.8 and 6.1.1.4'

loop_
_geom_angle_atom_site_label_1
_geom_angle_atom_site_label_2
_geom_angle_atom_site_label_3
_geom_angle
C13 N1 C7 125.09(16)
C13 N1 C14 118.81(17)
C7 N1 C14 116.07(16)
C6 C1 C2 119.1(2)
C6 C1 C13 121.13(18)
C2 C1 C13 119.55(19)
C3 C2 C1 120.7(2)
C3 C2 H2 119.6
C1 C2 H2 119.6
C4 C3 C2 120.2(2)
C4 C3 H3 119.9
C2 C3 H3 119.9
C3 C4 C5 119.7(2)
C3 C4 H4 120.1
C5 C4 H4 120.1
C4 C5 C6 120.2(2)
C4 C5 C16 120.6(2)
C6 C5 C16 119.2(2)
C1 C6 C5 120.0(2)
C1 C6 H6 120.0
C5 C6 H6 120.0
C12 C7 C8 119.00(18)
C12 C7 N1 119.39(17)
C8 C7 N1 121.48(17)
C9 C8 C7 118.79(18)
C9 C8 C15 119.47(19)
C7 C8 C15 121.72(18)
C10 C9 C8 121.2(2)
C10 C9 H9 119.4
C8 C9 H9 119.4
C11 C10 C9 119.9(2)
C11 C10 H10 120.0
C9 C10 H10 120.0
C10 C11 C12 120.0(2)
C10 C11 H11 120.0
C12 C11 H11 120.0
C11 C12 C7 121.1(2)
C11 C12 H12 119.5
C7 C12 H12 119.5
O1 C13 N1 121.50(19)
O1 C13 C1 119.68(18)
N1 C13 C1 118.81(17)
N1 C14 H14A 109.5
N1 C14 H14B 109.5
H14A C14 H14B 109.5
N1 C14 H14C 109.5
H14A C14 H14C 109.5
H14B C14 H14C 109.5
F3 C15 F1 107.2(2)
F3 C15 F2 105.0(2)
F1 C15 F2 104.2(2)
F3 C15 C8 113.3(2)
F1 C15 C8 112.6(2)
F2 C15 C8 113.90(19)
F5A C16 F4B 127.5(8)
F5A C16 F6A 108.1(9)
F4B C16 F6B 115.4(8)
F6A C16 F6B 129.7(7)
F5A C16 F4A 106.2(7)
F4B C16 F4A 70.6(8)
F6A C16 F4A 99.8(7)
F4B C16 F5B 105.1(10)
F4A C16 F5B 138.9(4)
F5A C16 C5 116.6(4)
F4B C16 C5 113.0(7)
F6A C16 C5 114.6(5)
F6B C16 C5 114.7(4)
F4A C16 C5 110.0(4)
F5B C16 C5 109.0(4)

loop_
_geom_bond_atom_site_label_1
_geom_bond_atom_site_label_2
_geom_bond_distance
F1 C15 1.318(3)
F2 C15 1.327(3)
F3 C15 1.313(3)
F4A C16 1.393(7)
F5A C16 1.188(6)
F6A C16 1.277(12)
F4B C16 1.259(11)
F6B C16 1.294(7)
F5B C16 1.406(8)
N1 C13 1.352(3)
N1 C7 1.434(2)
N1 C14 1.468(3)
O1 C13 1.227(2)
C1 C6 1.383(3)
C1 C2 1.384(3)
C1 C13 1.497(3)
C2 C3 1.373(3)
C2 H2 0.9300
C3 C4 1.370(4)
C3 H3 0.9300
C4 C5 1.382(3)
C4 H4 0.9300
C5 C6 1.384(3)
C5 C16 1.490(4)
C6 H6 0.9300
C7 C12 1.382(3)
C7 C8 1.396(3)
C8 C9 1.380(3)
C8 C15 1.487(3)
C9 C10 1.376(3)
C9 H9 0.9300
C10 C11 1.358(4)
C10 H10 0.9300
C11 C12 1.373(3)
C11 H11 0.9300
C12 H12 0.9300
C14 H14A 0.9600
C14 H14B 0.9600
C14 H14C 0.9600
